data_4035999
loop_
_publ_author_name
'Cao, Jun'
'Yang, Fan'
'Sun, Jing'
'Huang, Ying'
'Yan, Chao-Guo'

_publ_section_title
;
 Construction of Unique Eight- or Nine-Membered Polyheterocyclic Systems
 via Multicomponent Reaction of l-Proline, Alkyl Propiolate, and Isatin.
;
_journal_issue 2
_journal_name_full 'The Journal of organic chemistry'
_journal_page_first 622
_journal_page_last 635
_journal_paper_doi 10.1021/acs.joc.8b02457
_journal_volume 84
_journal_year 2019
_chemical_formula_moiety 'C18 H17 F3 N2 O3'
_chemical_formula_sum 'C18 H17 F3 N2 O3'
_chemical_formula_weight 366.33
_space_group_crystal_system triclinic
_space_group_IT_number 2
_space_group_name_Hall '-P 1'
_space_group_name_H-M_alt 'P -1'
_atom_sites_solution_hydrogens geom
_audit_creation_method SHELXL-2014/7
_cell_angle_alpha 77.561(3)
_cell_angle_beta 77.380(3)
_cell_angle_gamma 66.025(3)
_cell_formula_units_Z 2
_cell_length_a 8.5742(8)
_cell_length_b 9.9875(9)
_cell_length_c 11.2641(10)
_cell_measurement_reflns_used 5870
_cell_measurement_temperature 296(2)
_cell_measurement_theta_max 27.37
_cell_measurement_theta_min 2.63
_cell_volume 851.37(14)
_computing_cell_refinement 'Bruker SAINT'
_computing_data_collection 'Bruker APEX2'
_computing_data_reduction 'Bruker SAINT'
_computing_molecular_graphics 'Bruker SHELXTL'
_computing_publication_material 'Bruker SHELXTL'
_computing_structure_refinement 'SHELXL-2014/7 (Sheldrick, 2014)'
_computing_structure_solution 'SHELXS-97 (Sheldrick 2008)'
_diffrn_ambient_temperature 296(2)
_diffrn_measured_fraction_theta_full 0.986
_diffrn_measured_fraction_theta_max 0.988
_diffrn_measurement_device_type 'CCD area detector'
_diffrn_measurement_method 'phi and omega scans'
_diffrn_radiation_source 'fine-focus sealed tube'
_diffrn_radiation_type MoK\a
_diffrn_radiation_wavelength 0.71073
_diffrn_reflns_av_R_equivalents 0.0407
_diffrn_reflns_av_unetI/netI 0.0468
_diffrn_reflns_Laue_measured_fraction_full 0.986
_diffrn_reflns_Laue_measured_fraction_max 0.988
_diffrn_reflns_limit_h_max 10
_diffrn_reflns_limit_h_min -10
_diffrn_reflns_limit_k_max 12
_diffrn_reflns_limit_k_min -12
_diffrn_reflns_limit_l_max 13
_diffrn_reflns_limit_l_min -13
_diffrn_reflns_number 10606
_diffrn_reflns_point_group_measured_fraction_full 0.986
_diffrn_reflns_point_group_measured_fraction_max 0.988
_diffrn_reflns_theta_full 25.242
_diffrn_reflns_theta_max 25.991
_diffrn_reflns_theta_min 2.255
_exptl_absorpt_coefficient_mu 0.120
_exptl_absorpt_correction_T_max 0.979
_exptl_absorpt_correction_T_min 0.974
_exptl_absorpt_correction_type multi-scan
_exptl_absorpt_process_details sadabs
_exptl_crystal_colour yellow
_exptl_crystal_density_diffrn 1.429
_exptl_crystal_description block
_exptl_crystal_F_000 380
_exptl_crystal_size_max 0.220
_exptl_crystal_size_mid 0.200
_exptl_crystal_size_min 0.180
_refine_diff_density_max 0.387
_refine_diff_density_min -0.460
_refine_diff_density_rms 0.123
_refine_ls_extinction_coef 0.43(4)
_refine_ls_extinction_expression Fc^*^=kFc[1+0.001xFc^2^\l^3^/sin(2\q)]^-1/4^
_refine_ls_extinction_method 'SHELXL-2014/7 (Sheldrick 2014'
_refine_ls_goodness_of_fit_ref 1.057
_refine_ls_hydrogen_treatment constr
_refine_ls_matrix_type full
_refine_ls_number_parameters 237
_refine_ls_number_reflns 3321
_refine_ls_number_restraints 0
_refine_ls_restrained_S_all 1.057
_refine_ls_R_factor_all 0.1087
_refine_ls_R_factor_gt 0.0827
_refine_ls_shift/su_max 0.000
_refine_ls_shift/su_mean 0.000
_refine_ls_structure_factor_coef Fsqd
_refine_ls_weighting_details 'w=1/[\s^2^(Fo^2^)+(0.1709P)^2^+0.1223P] where P=(Fo^2^+2Fc^2^)/3'
_refine_ls_weighting_scheme calc
_refine_ls_wR_factor_gt 0.2174
_refine_ls_wR_factor_ref 0.2441
_reflns_Friedel_coverage 0.000
_reflns_number_gt 2430
_reflns_number_total 3321
_reflns_threshold_expression 'I > 2\s(I)'
_cod_data_source_file jo8b02457_si_003.cif
_cod_data_source_block 5j
_cod_original_cell_volume 851.36(14)
_cod_database_code 4035999
_shelx_shelxl_version_number 2014/7
_shelx_space_group_comment
; 
The symmetry employed for this shelxl refinement is uniquely defined 
by the following loop, which should always be used as a source of 
symmetry information in preference to the above space-group names. 
They are only intended as comments. 
;
_shelx_estimated_absorpt_t_min 0.974
_shelx_estimated_absorpt_t_max 0.979

loop_
_space_group_symop_operation_xyz
'x, y, z'
'-x, -y, -z'

loop_
_atom_site_label
_atom_site_type_symbol
_atom_site_fract_x
_atom_site_fract_y
_atom_site_fract_z
_atom_site_U_iso_or_equiv
_atom_site_adp_type
_atom_site_occupancy
_atom_site_site_symmetry_order
_atom_site_calc_flag
_atom_site_refinement_flags_posn
_atom_site_refinement_flags_adp
C1 C -0.0221(3) 0.3555(2) 0.2903(2) 0.0361(6) Uani 1 1 d . .
C2 C -0.1562(3) 0.4155(3) 0.3810(2) 0.0436(7) Uani 1 1 d . .
C3 C -0.2969(4) 0.5602(3) 0.3527(3) 0.0553(8) Uani 1 1 d . .
C4 C -0.1527(4) 0.3352(3) 0.4999(2) 0.0558(8) Uani 1 1 d . .
H4 H -0.2403 0.3732 0.5630 0.067 Uiso 1 1 calc R U
C5 C -0.0222(4) 0.2020(3) 0.5239(2) 0.0610(8) Uani 1 1 d . .
H5 H -0.0236 0.1492 0.6027 0.073 Uiso 1 1 calc R U
C6 C 0.1126(4) 0.1441(3) 0.4322(2) 0.0511(7) Uani 1 1 d . .
H6 H 0.2010 0.0532 0.4494 0.061 Uiso 1 1 calc R U
C7 C 0.1143(3) 0.2222(3) 0.3163(2) 0.0387(6) Uani 1 1 d . .
C8 C 0.2433(3) 0.1902(2) 0.2004(2) 0.0356(6) Uani 1 1 d . .
C9 C 0.1438(3) 0.3130(2) 0.1038(2) 0.0351(6) Uani 1 1 d . .
C10 C 0.4355(4) 0.2684(3) 0.2932(3) 0.0627(9) Uani 1 1 d . .
H10A H 0.3480 0.2696 0.3644 0.075 Uiso 1 1 calc R U
H10B H 0.4295 0.3689 0.2642 0.075 Uiso 1 1 calc R U
C11 C 0.6110(4) 0.1704(4) 0.3253(3) 0.0674(9) Uani 1 1 d . .
H11A H 0.6149 0.1657 0.4116 0.081 Uiso 1 1 calc R U
H11B H 0.6982 0.2058 0.2761 0.081 Uiso 1 1 calc R U
C12 C 0.6381(4) 0.0218(3) 0.2969(3) 0.0622(9) Uani 1 1 d . .
H12A H 0.5817 -0.0301 0.3633 0.075 Uiso 1 1 calc R U
H12B H 0.7599 -0.0391 0.2815 0.075 Uiso 1 1 calc R U
C13 C 0.5542(3) 0.0628(3) 0.1812(2) 0.0457(7) Uani 1 1 d . .
H13 H 0.6370 0.0755 0.1088 0.055 Uiso 1 1 calc R U
C14 C 0.4721(3) -0.0327(3) 0.1600(2) 0.0417(6) Uani 1 1 d . .
H14 H 0.5324 -0.1285 0.1413 0.050 Uiso 1 1 calc R U
C15 C 0.3022(3) 0.0349(2) 0.1712(2) 0.0358(6) Uani 1 1 d . .
C16 C 0.1775(3) -0.0241(3) 0.1548(2) 0.0420(6) Uani 1 1 d . .
C17 C 0.1497(5) -0.2353(4) 0.1093(4) 0.0711(10) Uani 1 1 d . .
H17A H 0.0686 -0.1655 0.0558 0.085 Uiso 1 1 calc R U
H17B H 0.0852 -0.2686 0.1834 0.085 Uiso 1 1 calc R U
C18 C 0.2680(6) -0.3610(4) 0.0473(4) 0.0900(13) Uani 1 1 d . .
H18A H 0.3352 -0.3276 -0.0236 0.135 Uiso 1 1 calc R U
H18B H 0.2033 -0.4063 0.0220 0.135 Uiso 1 1 calc R U
H18C H 0.3434 -0.4320 0.1026 0.135 Uiso 1 1 calc R U
F1 F -0.3909(3) 0.5567(3) 0.2760(2) 0.0998(9) Uani 1 1 d . .
F2 F -0.2373(3) 0.6642(2) 0.2951(2) 0.0947(8) Uani 1 1 d . .
F3 F -0.4049(3) 0.6109(3) 0.4500(2) 0.1042(9) Uani 1 1 d . .
N1 N 0.0010(2) 0.4089(2) 0.16464(17) 0.0372(5) Uani 1 1 d . .
H1 H -0.0664 0.4918 0.1304 0.045 Uiso 1 1 calc R U
N2 N 0.4094(3) 0.2062(2) 0.19635(19) 0.0419(6) Uani 1 1 d . .
O1 O 0.1882(2) 0.32628(18) -0.00662(14) 0.0460(5) Uani 1 1 d . .
O2 O 0.0266(2) 0.0486(2) 0.1556(2) 0.0647(6) Uani 1 1 d . .
O3 O 0.2518(2) -0.1649(2) 0.1401(2) 0.0578(6) Uani 1 1 d . .

loop_
_atom_site_aniso_label
_atom_site_aniso_U_11
_atom_site_aniso_U_22
_atom_site_aniso_U_33
_atom_site_aniso_U_23
_atom_site_aniso_U_13
_atom_site_aniso_U_12
C1 0.0417(13) 0.0304(11) 0.0331(12) -0.0046(9) -0.0050(10) -0.0107(10)
C2 0.0432(14) 0.0410(14) 0.0409(13) -0.0105(11) -0.0011(11) -0.0104(11)
C3 0.0480(16) 0.0462(15) 0.0570(17) -0.0162(13) 0.0032(13) -0.0040(13)
C4 0.0572(17) 0.0637(18) 0.0373(14) -0.0122(12) 0.0054(12) -0.0172(14)
C5 0.072(2) 0.0654(19) 0.0322(14) 0.0048(13) -0.0033(13) -0.0207(16)
C6 0.0588(17) 0.0445(14) 0.0367(13) 0.0045(11) -0.0100(12) -0.0095(12)
C7 0.0427(13) 0.0329(12) 0.0338(12) -0.0041(9) -0.0066(10) -0.0074(10)
C8 0.0386(12) 0.0279(11) 0.0324(12) 0.0000(9) -0.0080(9) -0.0053(9)
C9 0.0369(12) 0.0284(11) 0.0330(12) 0.0004(9) -0.0082(9) -0.0060(9)
C10 0.0564(17) 0.0520(16) 0.084(2) -0.0248(16) -0.0252(16) -0.0103(14)
C11 0.0646(19) 0.0637(19) 0.077(2) -0.0168(17) -0.0264(17) -0.0161(16)
C12 0.0464(16) 0.0531(17) 0.084(2) -0.0119(15) -0.0265(15) -0.0061(13)
C13 0.0369(13) 0.0429(14) 0.0497(15) -0.0103(11) 0.0007(11) -0.0094(11)
C14 0.0381(13) 0.0324(12) 0.0454(14) -0.0066(10) -0.0046(10) -0.0044(10)
C15 0.0373(12) 0.0283(11) 0.0348(12) -0.0019(9) -0.0069(9) -0.0059(9)
C16 0.0427(14) 0.0384(13) 0.0388(13) -0.0037(10) -0.0067(10) -0.0097(11)
C17 0.078(2) 0.067(2) 0.089(2) -0.0225(18) -0.0154(18) -0.0396(18)
C18 0.122(3) 0.062(2) 0.106(3) -0.021(2) -0.020(3) -0.049(2)
F1 0.0765(14) 0.0832(15) 0.126(2) -0.0299(14) -0.0581(14) 0.0124(11)
F2 0.0790(14) 0.0424(10) 0.137(2) -0.0039(11) -0.0038(13) -0.0069(10)
F3 0.0882(16) 0.0918(15) 0.0751(14) -0.0315(12) 0.0152(11) 0.0199(13)
N1 0.0391(11) 0.0267(9) 0.0323(10) 0.0011(8) -0.0075(8) -0.0004(8)
N2 0.0433(12) 0.0324(10) 0.0484(12) -0.0026(9) -0.0142(9) -0.0105(9)
O1 0.0501(10) 0.0386(9) 0.0306(9) 0.0011(7) -0.0048(7) -0.0014(8)
O2 0.0382(11) 0.0610(13) 0.0921(16) -0.0221(11) -0.0116(10) -0.0092(9)
O3 0.0535(12) 0.0395(10) 0.0842(15) -0.0158(9) -0.0203(10) -0.0129(9)

loop_
_atom_type_symbol
_atom_type_description
_atom_type_scat_dispersion_real
_atom_type_scat_dispersion_imag
_atom_type_scat_source
C C 0.0033 0.0016 'International Tables Vol C Tables 4.2.6.8 and 6.1.1.4'
H H 0.0000 0.0000 'International Tables Vol C Tables 4.2.6.8 and 6.1.1.4'
N N 0.0061 0.0033 'International Tables Vol C Tables 4.2.6.8 and 6.1.1.4'
O O 0.0106 0.0060 'International Tables Vol C Tables 4.2.6.8 and 6.1.1.4'
F F 0.0171 0.0103 'International Tables Vol C Tables 4.2.6.8 and 6.1.1.4'

loop_
_geom_angle_atom_site_label_1
_geom_angle_atom_site_label_2
_geom_angle_atom_site_label_3
_geom_angle
C2 C1 C7 121.3(2)
C2 C1 N1 129.0(2)
C7 C1 N1 109.6(2)
C1 C2 C4 117.7(2)
C1 C2 C3 120.6(2)
C4 C2 C3 121.7(2)
F3 C3 F1 106.5(3)
F3 C3 F2 107.2(3)
F1 C3 F2 103.4(3)
F3 C3 C2 113.9(3)
F1 C3 C2 112.8(2)
F2 C3 C2 112.3(2)
C5 C4 C2 120.8(2)
C5 C4 H4 119.6
C2 C4 H4 119.6
C4 C5 C6 120.9(2)
C4 C5 H5 119.5
C6 C5 H5 119.5
C7 C6 C5 119.4(2)
C7 C6 H6 120.3
C5 C6 H6 120.3
C6 C7 C1 119.9(2)
C6 C7 C8 131.4(2)
C1 C7 C8 108.74(19)
N2 C8 C15 102.43(17)
N2 C8 C7 116.7(2)
C15 C8 C7 114.74(18)
N2 C8 C9 107.57(17)
C15 C8 C9 114.46(19)
C7 C8 C9 101.25(17)
O1 C9 N1 125.4(2)
O1 C9 C8 126.5(2)
N1 C9 C8 108.01(18)
N2 C10 C11 106.1(2)
N2 C10 H10A 110.5
C11 C10 H10A 110.5
N2 C10 H10B 110.5
C11 C10 H10B 110.5
H10A C10 H10B 108.7
C10 C11 C12 104.2(3)
C10 C11 H11A 110.9
C12 C11 H11A 110.9
C10 C11 H11B 110.9
C12 C11 H11B 110.9
H11A C11 H11B 108.9
C11 C12 C13 102.3(2)
C11 C12 H12A 111.3
C13 C12 H12A 111.3
C11 C12 H12B 111.3
C13 C12 H12B 111.3
H12A C12 H12B 109.2
C14 C13 N2 104.10(19)
C14 C13 C12 118.5(2)
N2 C13 C12 104.6(2)
C14 C13 H13 109.7
N2 C13 H13 109.7
C12 C13 H13 109.7
C15 C14 C13 111.6(2)
C15 C14 H14 124.2
C13 C14 H14 124.2
C14 C15 C16 127.2(2)
C14 C15 C8 111.7(2)
C16 C15 C8 121.1(2)
O2 C16 O3 124.8(2)
O2 C16 C15 123.3(2)
O3 C16 C15 111.9(2)
O3 C17 C18 107.8(3)
O3 C17 H17A 110.1
C18 C17 H17A 110.1
O3 C17 H17B 110.1
C18 C17 H17B 110.1
H17A C17 H17B 108.5
C17 C18 H18A 109.5
C17 C18 H18B 109.5
H18A C18 H18B 109.5
C17 C18 H18C 109.5
H18A C18 H18C 109.5
H18B C18 H18C 109.5
C9 N1 C1 111.39(18)
C9 N1 H1 124.3
C1 N1 H1 124.3
C10 N2 C13 108.5(2)
C10 N2 C8 120.8(2)
C13 N2 C8 109.67(19)
C16 O3 C17 118.6(2)

loop_
_geom_bond_atom_site_label_1
_geom_bond_atom_site_label_2
_geom_bond_distance
C1 C2 1.384(3)
C1 C7 1.394(3)
C1 N1 1.401(3)
C2 C4 1.404(4)
C2 C3 1.483(4)
C3 F3 1.315(3)
C3 F1 1.318(4)
C3 F2 1.325(4)
C4 C5 1.364(4)
C4 H4 0.9300
C5 C6 1.389(4)
C5 H5 0.9300
C6 C7 1.370(3)
C6 H6 0.9300
C7 C8 1.514(3)
C8 N2 1.487(3)
C8 C15 1.510(3)
C8 C9 1.548(3)
C9 O1 1.213(3)
C9 N1 1.360(3)
C10 N2 1.462(4)
C10 C11 1.497(4)
C10 H10A 0.9700
C10 H10B 0.9700
C11 C12 1.500(5)
C11 H11A 0.9700
C11 H11B 0.9700
C12 C13 1.524(4)
C12 H12A 0.9700
C12 H12B 0.9700
C13 C14 1.476(4)
C13 N2 1.480(3)
C13 H13 0.9800
C14 C15 1.324(3)
C14 H14 0.9300
C15 C16 1.473(3)
C16 O2 1.198(3)
C16 O3 1.318(3)
C17 O3 1.456(4)
C17 C18 1.458(5)
C17 H17A 0.9700
C17 H17B 0.9700
C18 H18A 0.9600
C18 H18B 0.9600
C18 H18C 0.9600
N1 H1 0.8600

loop_
_geom_hbond_atom_site_label_D
_geom_hbond_atom_site_label_H
_geom_hbond_atom_site_label_A
_geom_hbond_distance_DH
_geom_hbond_distance_HA
_geom_hbond_distance_DA
_geom_hbond_angle_DHA
_geom_hbond_site_symmetry_A
N1 H1 O1 0.86 2.08 2.922(2) 165.3 2_565
